data_7201479
loop_
_publ_author_name
'Liu, Guang-Xiang'
'Zhu, Kun'
'Xu, Huan-Min'
'Nishihara, Sadafumi'
'Huang, Rong-Yi'
'Ren, Xiao-Ming'

_publ_section_title
;
 Construction of hybrid d10 metal--organic frameworks by flexible
 aromatic dicarboxylate and N-donor ligands&#x2009;:&#x2009; syntheses,
 structures and physical properties
;
_journal_issue 12
_journal_name_full CrystEngComm
_journal_page_first 2784
_journal_paper_doi 10.1039/b916280c
_journal_volume 11
_journal_year 2009
_chemical_formula_moiety 'C42 H30 Cd2 N4 O8'
_chemical_formula_sum 'C42 H30 Cd2 N4 O8'
_chemical_formula_weight 943.50
_chemical_name_systematic
;
?
;
_space_group_IT_number 169
_symmetry_cell_setting hexagonal
_symmetry_space_group_name_Hall 'P 61'
_symmetry_space_group_name_H-M 'P 61'
_atom_sites_solution_hydrogens geom
_atom_sites_solution_primary direct
_atom_sites_solution_secondary difmap
_audit_creation_method SHELXL-97
_cell_angle_alpha 90.00
_cell_angle_beta 90.00
_cell_angle_gamma 120.00
_cell_formula_units_Z 6
_cell_length_a 12.26270(10)
_cell_length_b 12.26270(10)
_cell_length_c 43.0285(9)
_cell_measurement_reflns_used 4652
_cell_measurement_temperature 293(2)
_cell_measurement_theta_max 23.35
_cell_measurement_theta_min 2.39
_cell_volume 5603.50(13)
_computing_cell_refinement 'SAINT (Bruker, 2000)'
_computing_data_collection 'SMART (Bruker, 2000)'
_computing_data_reduction 'SAINT (Bruker, 2000)'
_computing_molecular_graphics 'SHELXTL (Sheldrick, 2008)'
_computing_publication_material SHELXTL
_computing_structure_refinement 'SHELXL-97 (Sheldrick, 2008)'
_computing_structure_solution 'SHELXS-97 (Sheldrick, 2008)'
_diffrn_ambient_temperature 293(2)
_diffrn_measured_fraction_theta_full 1.000
_diffrn_measured_fraction_theta_max 1.000
_diffrn_measurement_device_type 'Bruker Smart Aepex CCD area detector'
_diffrn_measurement_method 'phi and omega scans'
_diffrn_radiation_monochromator graphite
_diffrn_radiation_source 'sealed tube'
_diffrn_radiation_type MoK\a
_diffrn_radiation_wavelength 0.71073
_diffrn_reflns_av_R_equivalents 0.0656
_diffrn_reflns_av_sigmaI/netI 0.0562
_diffrn_reflns_limit_h_max 12
_diffrn_reflns_limit_h_min -14
_diffrn_reflns_limit_k_max 14
_diffrn_reflns_limit_k_min -13
_diffrn_reflns_limit_l_max 51
_diffrn_reflns_limit_l_min -51
_diffrn_reflns_number 29511
_diffrn_reflns_theta_full 25.09
_diffrn_reflns_theta_max 25.09
_diffrn_reflns_theta_min 1.92
_exptl_absorpt_coefficient_mu 1.199
_exptl_absorpt_correction_T_max 0.8895
_exptl_absorpt_correction_T_min 0.7617
_exptl_absorpt_correction_type multi-scan
_exptl_absorpt_process_details 'SADABS(Bruker, 2000)'
_exptl_crystal_colour colorless
_exptl_crystal_density_diffrn 1.678
_exptl_crystal_density_method 'not measured'
_exptl_crystal_description hexaprismatic
_exptl_crystal_F_000 2820
_exptl_crystal_size_max 0.24
_exptl_crystal_size_mid 0.12
_exptl_crystal_size_min 0.10
_refine_diff_density_max 0.295
_refine_diff_density_min -0.374
_refine_diff_density_rms 0.064
_refine_ls_abs_structure_details 'Flack H D (1983), Acta Cryst. A39, 876-881'
_refine_ls_abs_structure_Flack 0.02(2)
_refine_ls_extinction_method none
_refine_ls_goodness_of_fit_ref 1.040
_refine_ls_hydrogen_treatment constr
_refine_ls_matrix_type full
_refine_ls_number_parameters 505
_refine_ls_number_reflns 6655
_refine_ls_number_restraints 1
_refine_ls_restrained_S_all 1.040
_refine_ls_R_factor_all 0.0498
_refine_ls_R_factor_gt 0.0355
_refine_ls_shift/su_max 0.001
_refine_ls_shift/su_mean 0.000
_refine_ls_structure_factor_coef Fsqd
_refine_ls_weighting_details 'calc w=1/[\s^2^(Fo^2^)+(0.0064P)^2^+1.1725P] where P=(Fo^2^+2Fc^2^)/3'
_refine_ls_weighting_scheme calc
_refine_ls_wR_factor_gt 0.0516
_refine_ls_wR_factor_ref 0.0551
_reflns_number_gt 5486
_reflns_number_total 6655
_reflns_threshold_expression >2sigma(I)
_cod_data_source_file b916280c.txt
_cod_data_source_block K2
_cod_depositor_comments
;
The following automatic conversions were performed:
'_symmetry_cell_setting' value 'Hexagonal' changed to 'hexagonal'
according to '/home/saulius/struct/CIF-dictionaries/cif_core.dic'
dictionary named 'cif_core.dic' version 2.4.1 from 2010-06-29.

Automatic conversion script
Id: cif_fix_enum 1527 2010-12-29 10:47:43Z saulius 
;
_cod_original_cell_volume 5603.49(13)
_cod_database_code 7201479

loop_
_symmetry_equiv_pos_as_xyz
'x, y, z'
'-y, x-y, z+1/3'
'-x+y, -x, z+2/3'
'-x, -y, z+1/2'
'y, -x+y, z+5/6'
'x-y, x, z+1/6'

loop_
_atom_site_label
_atom_site_type_symbol
_atom_site_fract_x
_atom_site_fract_y
_atom_site_fract_z
_atom_site_U_iso_or_equiv
_atom_site_adp_type
_atom_site_occupancy
_atom_site_symmetry_multiplicity
_atom_site_calc_flag
_atom_site_refinement_flags
_atom_site_disorder_assembly
_atom_site_disorder_group
Cd1 Cd -0.14327(4) 0.81964(4) 0.125679(9) 0.04000(10) Uani 1 1 d . . .
Cd2 Cd -0.18103(3) 0.89013(4) 0.043575(8) 0.03844(10) Uani 1 1 d . . .
N1 N -0.0996(4) 0.7646(4) 0.03253(10) 0.0409(11) Uani 1 1 d . . .
N2 N -0.0503(4) 0.6595(4) -0.00022(10) 0.0457(12) Uani 1 1 d . . .
N3 N 0.1955(4) 0.4310(4) -0.09201(11) 0.0525(13) Uani 1 1 d . . .
N4 N 0.0295(4) 0.2724(4) -0.11274(10) 0.0492(12) Uani 1 1 d . . .
O1 O -0.1016(4) 0.6202(4) 0.12309(9) 0.0730(12) Uani 1 1 d . . .
O2 O -0.1326(4) 0.6955(3) 0.16606(9) 0.0531(11) Uani 1 1 d . . .
O3 O -0.0258(3) 0.7266(3) 0.25129(9) 0.0405(8) Uani 1 1 d . . .
O4 O -0.0613(4) 0.5983(3) 0.29059(8) 0.0654(12) Uani 1 1 d . . .
O5 O 0.0624(4) 0.9000(4) 0.10543(8) 0.0553(11) Uani 1 1 d . . .
O6 O -0.0331(3) 0.9895(3) 0.08344(9) 0.0428(10) Uani 1 1 d . . .
O7 O -0.0498(3) 1.0271(3) 0.00326(7) 0.0411(9) Uani 1 1 d . . .
O8 O -0.0435(4) 1.1834(4) -0.02297(9) 0.0634(12) Uani 1 1 d . . .
C1 C -0.0891(5) 0.6363(5) 0.15167(13) 0.0439(14) Uani 1 1 d . . .
C2 C -0.0086(5) 0.5958(4) 0.16867(11) 0.0369(13) Uani 1 1 d . . .
C3 C 0.1056(5) 0.6232(5) 0.15494(13) 0.0491(15) Uani 1 1 d . . .
H3 H 0.1229 0.6549 0.1348 0.059 Uiso 1 1 calc R . .
C4 C 0.1922(6) 0.6048(5) 0.17023(15) 0.0589(17) Uani 1 1 d . . .
H4 H 0.2677 0.6244 0.1606 0.071 Uiso 1 1 calc R . .
C5 C 0.1679(5) 0.5574(6) 0.19971(14) 0.0567(17) Uani 1 1 d . . .
H5 H 0.2274 0.5461 0.2104 0.068 Uiso 1 1 calc R . .
C6 C 0.0543(5) 0.5264(5) 0.21353(12) 0.0420(13) Uani 1 1 d . . .
H6 H 0.0382 0.4929 0.2335 0.050 Uiso 1 1 calc R . .
C7 C -0.0357(5) 0.5434(4) 0.19881(11) 0.0350(12) Uani 1 1 d . . .
C8 C -0.1628(4) 0.4886(4) 0.21310(11) 0.0314(12) Uani 1 1 d . . .
C9 C -0.2654(5) 0.3959(5) 0.19709(12) 0.0434(14) Uani 1 1 d . . .
H9 H -0.2546 0.3795 0.1766 0.052 Uiso 1 1 calc R . .
C10 C -0.3828(5) 0.3272(5) 0.21041(14) 0.0572(16) Uani 1 1 d . . .
H10 H -0.4507 0.2680 0.1988 0.069 Uiso 1 1 calc R . .
C11 C -0.3979(5) 0.3481(6) 0.24153(15) 0.0631(17) Uani 1 1 d . . .
H11 H -0.4755 0.3000 0.2512 0.076 Uiso 1 1 calc R . .
C12 C -0.2973(5) 0.4406(5) 0.25801(13) 0.0480(15) Uani 1 1 d . . .
H12 H -0.3083 0.4552 0.2787 0.058 Uiso 1 1 calc R . .
C13 C -0.1803(5) 0.5120(5) 0.24417(11) 0.0350(12) Uani 1 1 d . . .
C14 C -0.0806(5) 0.6166(5) 0.26346(12) 0.0376(13) Uani 1 1 d . . .
C15 C 0.0564(5) 0.9694(5) 0.08459(12) 0.0384(13) Uani 1 1 d . . .
C16 C 0.1564(4) 1.0210(5) 0.05963(11) 0.0364(12) Uani 1 1 d . . .
C17 C 0.2214(5) 0.9573(5) 0.05374(12) 0.0443(14) Uani 1 1 d . . .
H17 H 0.2070 0.8896 0.0663 0.053 Uiso 1 1 calc R . .
C18 C 0.3068(5) 0.9926(6) 0.02968(14) 0.0538(16) Uani 1 1 d . . .
H18 H 0.3520 0.9512 0.0266 0.065 Uiso 1 1 calc R . .
C19 C 0.3246(5) 1.0887(6) 0.01051(14) 0.0586(18) Uani 1 1 d . . .
H19 H 0.3803 1.1112 -0.0061 0.070 Uiso 1 1 calc R . .
C20 C 0.2604(5) 1.1522(5) 0.01569(13) 0.0517(15) Uani 1 1 d . . .
H20 H 0.2719 1.2162 0.0021 0.062 Uiso 1 1 calc R . .
C21 C 0.1780(4) 1.1231(5) 0.04093(15) 0.0384(12) Uani 1 1 d . . .
C22 C 0.1287(5) 1.2105(4) 0.04764(12) 0.0394(13) Uani 1 1 d . . .
C23 C 0.1768(5) 1.2866(5) 0.07369(13) 0.0494(15) Uani 1 1 d . . .
H23 H 0.2266 1.2729 0.0876 0.059 Uiso 1 1 calc R . .
C24 C 0.1513(6) 1.3824(5) 0.07905(15) 0.0631(17) Uani 1 1 d . . .
H24 H 0.1826 1.4320 0.0968 0.076 Uiso 1 1 calc R . .
C25 C 0.0797(6) 1.4047(5) 0.05821(15) 0.0588(17) Uani 1 1 d . . .
H25 H 0.0639 1.4705 0.0616 0.071 Uiso 1 1 calc R . .
C26 C 0.0310(5) 1.3293(5) 0.03216(13) 0.0488(15) Uani 1 1 d . . .
H26 H -0.0173 1.3448 0.0181 0.059 Uiso 1 1 calc R . .
C27 C 0.0536(5) 1.2312(5) 0.02695(12) 0.0400(13) Uani 1 1 d . . .
C28 C -0.0152(5) 1.1439(6) 0.00025(13) 0.0425(14) Uani 1 1 d . . .
C29 C -0.0691(5) 0.7568(5) 0.00378(13) 0.0450(14) Uani 1 1 d . . .
H29 H -0.0615 0.8123 -0.0119 0.054 Uiso 1 1 calc R . .
C30 C -0.0987(5) 0.6680(5) 0.04817(13) 0.0540(16) Uani 1 1 d . . .
H30 H -0.1162 0.6498 0.0692 0.065 Uiso 1 1 calc R . .
C31 C -0.0680(6) 0.6036(6) 0.02795(14) 0.0587(17) Uani 1 1 d . . .
H31 H -0.0605 0.5335 0.0325 0.070 Uiso 1 1 calc R . .
C32 C -0.0274(6) 0.6174(6) -0.02995(12) 0.0584(17) Uani 1 1 d . . .
H32A H -0.0584 0.6487 -0.0465 0.070 Uiso 1 1 calc R . .
H32B H -0.0753 0.5262 -0.0306 0.070 Uiso 1 1 calc R . .
C33 C 0.1089(5) 0.6598(5) -0.03612(11) 0.0434(14) Uani 1 1 d . . .
C34 C 0.2035(6) 0.7827(6) -0.03307(12) 0.0539(16) Uani 1 1 d . . .
H34 H 0.1850 0.8428 -0.0256 0.065 Uiso 1 1 calc R . .
C35 C 0.3234(5) 0.8174(5) -0.04081(13) 0.0546(16) Uani 1 1 d . . .
H35 H 0.3860 0.9012 -0.0388 0.065 Uiso 1 1 calc R . .
C36 C 0.3543(5) 0.7308(5) -0.05167(12) 0.0507(15) Uani 1 1 d . . .
H36 H 0.4375 0.7557 -0.0565 0.061 Uiso 1 1 calc R . .
C37 C 0.2615(5) 0.6068(5) -0.05540(12) 0.0469(14) Uani 1 1 d . . .
C38 C 0.1389(5) 0.5710(5) -0.04716(12) 0.0467(14) Uani 1 1 d . . .
H38 H 0.0761 0.4871 -0.0490 0.056 Uiso 1 1 calc R . .
C39 C 0.2875(6) 0.5078(6) -0.06849(15) 0.072(2) Uani 1 1 d . . .
H39A H 0.3710 0.5485 -0.0776 0.087 Uiso 1 1 calc R . .
H39B H 0.2858 0.4539 -0.0518 0.087 Uiso 1 1 calc R . .
C40 C 0.1741(7) 0.4719(6) -0.11961(16) 0.071(2) Uani 1 1 d . . .
H40 H 0.2206 0.5525 -0.1279 0.085 Uiso 1 1 calc R . .
C41 C 0.0721(6) 0.3729(6) -0.13273(14) 0.0647(19) Uani 1 1 d . . .
H41 H 0.0371 0.3730 -0.1519 0.078 Uiso 1 1 calc R . .
C42 C 0.1046(5) 0.3101(5) -0.08889(13) 0.0460(15) Uani 1 1 d . . .
H42 H 0.0964 0.2599 -0.0718 0.055 Uiso 1 1 calc R . .

loop_
_atom_site_aniso_label
_atom_site_aniso_U_11
_atom_site_aniso_U_22
_atom_site_aniso_U_33
_atom_site_aniso_U_23
_atom_site_aniso_U_13
_atom_site_aniso_U_12
Cd1 0.0474(3) 0.0468(3) 0.02617(18) -0.0009(2) -0.00570(19) 0.0239(2)
Cd2 0.0444(2) 0.0459(3) 0.03008(18) 0.00356(19) -0.0010(2) 0.0264(2)
N1 0.044(3) 0.048(3) 0.032(3) 0.004(2) 0.002(2) 0.023(2)
N2 0.055(3) 0.050(3) 0.039(3) -0.006(2) 0.000(2) 0.032(3)
N3 0.063(3) 0.046(3) 0.047(3) -0.010(2) 0.006(3) 0.027(3)
N4 0.063(3) 0.045(3) 0.039(3) 0.006(2) 0.002(3) 0.026(3)
O1 0.078(3) 0.111(4) 0.034(2) 0.008(2) -0.002(2) 0.050(3)
O2 0.062(3) 0.053(3) 0.055(2) -0.019(2) -0.028(2) 0.036(2)
O3 0.048(2) 0.037(2) 0.0348(17) -0.0007(19) -0.0065(16) 0.021(2)
O4 0.076(3) 0.067(3) 0.026(2) 0.004(2) -0.012(2) 0.015(2)
O5 0.069(3) 0.068(3) 0.037(2) 0.010(2) 0.0019(19) 0.040(2)
O6 0.036(2) 0.050(3) 0.040(2) -0.001(2) -0.0019(18) 0.019(2)
O7 0.042(2) 0.038(2) 0.034(2) -0.0020(18) -0.0021(17) 0.0135(19)
O8 0.095(3) 0.071(3) 0.038(3) 0.000(2) -0.015(2) 0.051(3)
C1 0.044(4) 0.039(4) 0.036(3) 0.008(3) -0.003(3) 0.011(3)
C2 0.044(4) 0.038(3) 0.033(3) 0.002(3) 0.003(3) 0.024(3)
C3 0.053(4) 0.054(4) 0.043(3) 0.004(3) 0.010(3) 0.028(3)
C4 0.050(4) 0.068(4) 0.067(4) 0.003(4) 0.017(3) 0.036(4)
C5 0.048(4) 0.070(4) 0.073(5) 0.006(4) 0.003(3) 0.045(4)
C6 0.043(3) 0.045(3) 0.039(3) 0.004(3) 0.000(3) 0.024(3)
C7 0.043(3) 0.033(3) 0.029(3) -0.002(2) -0.003(2) 0.019(3)
C8 0.035(3) 0.034(3) 0.027(3) 0.001(2) -0.008(2) 0.018(2)
C9 0.048(4) 0.049(4) 0.042(3) -0.006(3) -0.006(3) 0.031(3)
C10 0.044(4) 0.066(4) 0.051(4) -0.016(3) -0.009(3) 0.019(3)
C11 0.037(4) 0.066(4) 0.069(4) 0.003(4) 0.004(3) 0.012(3)
C12 0.040(4) 0.056(4) 0.042(3) -0.005(3) 0.013(3) 0.021(3)
C13 0.035(3) 0.039(3) 0.031(3) 0.005(2) 0.000(2) 0.019(3)
C14 0.036(3) 0.046(4) 0.032(3) -0.004(3) 0.003(2) 0.022(3)
C15 0.044(4) 0.033(3) 0.033(3) -0.003(2) -0.006(3) 0.015(3)
C16 0.031(3) 0.037(3) 0.035(3) -0.007(2) -0.012(2) 0.013(3)
C17 0.049(4) 0.040(3) 0.047(3) 0.002(3) 0.000(3) 0.024(3)
C18 0.048(4) 0.057(4) 0.062(4) -0.014(3) 0.001(3) 0.029(3)
C19 0.045(4) 0.056(4) 0.065(5) 0.003(3) 0.023(3) 0.018(3)
C20 0.047(4) 0.042(4) 0.053(4) 0.007(3) 0.008(3) 0.012(3)
C21 0.031(3) 0.035(3) 0.046(3) -0.003(3) -0.003(3) 0.013(3)
C22 0.037(3) 0.031(3) 0.042(3) 0.004(3) 0.007(3) 0.011(3)
C23 0.051(4) 0.045(4) 0.054(4) -0.012(3) -0.016(3) 0.026(3)
C24 0.071(5) 0.052(4) 0.062(4) -0.019(3) -0.012(4) 0.028(4)
C25 0.063(4) 0.046(4) 0.072(4) -0.005(3) -0.006(4) 0.030(4)
C26 0.057(4) 0.041(4) 0.053(4) 0.005(3) -0.007(3) 0.029(3)
C27 0.036(3) 0.038(3) 0.040(3) 0.006(3) -0.001(3) 0.014(3)
C28 0.037(3) 0.048(4) 0.043(3) 0.001(3) 0.001(3) 0.021(3)
C29 0.049(4) 0.051(4) 0.040(3) 0.002(3) -0.003(3) 0.029(3)
C30 0.082(5) 0.059(4) 0.038(3) 0.001(3) -0.006(3) 0.048(4)
C31 0.088(5) 0.055(4) 0.054(4) 0.012(3) 0.007(4) 0.052(4)
C32 0.065(4) 0.068(4) 0.042(4) -0.023(3) -0.008(3) 0.034(4)
C33 0.050(4) 0.049(4) 0.032(3) -0.007(3) -0.001(3) 0.024(3)
C34 0.067(4) 0.052(4) 0.049(4) -0.010(3) 0.003(3) 0.035(4)
C35 0.056(4) 0.035(3) 0.048(3) -0.011(3) -0.001(3) 0.004(3)
C36 0.048(4) 0.055(4) 0.039(3) -0.006(3) 0.001(3) 0.019(3)
C37 0.051(4) 0.045(4) 0.043(3) -0.011(3) -0.001(3) 0.023(3)
C38 0.041(3) 0.037(3) 0.056(4) -0.016(3) -0.005(3) 0.016(3)
C39 0.057(4) 0.072(5) 0.087(5) -0.030(4) -0.005(4) 0.033(4)
C40 0.101(6) 0.034(4) 0.063(4) 0.004(3) 0.014(4) 0.022(4)
C41 0.104(6) 0.037(4) 0.046(4) -0.002(3) -0.001(4) 0.031(4)
C42 0.054(4) 0.035(4) 0.049(4) 0.009(3) 0.013(3) 0.022(3)

loop_
_atom_type_symbol
_atom_type_description
_atom_type_scat_dispersion_real
_atom_type_scat_dispersion_imag
_atom_type_scat_source
C C 0.0033 0.0016 'International Tables Vol C Tables 4.2.6.8 and 6.1.1.4'
H H 0.0000 0.0000 'International Tables Vol C Tables 4.2.6.8 and 6.1.1.4'
N N 0.0061 0.0033 'International Tables Vol C Tables 4.2.6.8 and 6.1.1.4'
O O 0.0106 0.0060 'International Tables Vol C Tables 4.2.6.8 and 6.1.1.4'
Cd Cd -0.8075 1.2024 'International Tables Vol C Tables 4.2.6.8 and 6.1.1.4'

loop_
_geom_angle_atom_site_label_1
_geom_angle_atom_site_label_2
_geom_angle_atom_site_label_3
_geom_angle
_geom_angle_site_symmetry_1
_geom_angle_site_symmetry_3
_geom_angle_publ_flag
O3 Cd1 O7 145.79(13) 5_454 6_665 ?
O3 Cd1 O2 127.03(11) 5_454 . ?
O7 Cd1 O2 74.42(12) 6_665 . ?
O3 Cd1 O5 106.10(13) 5_454 . ?
O7 Cd1 O5 94.60(13) 6_665 . ?
O2 Cd1 O5 98.54(14) . . ?
O3 Cd1 O8 92.07(13) 5_454 6_665 ?
O7 Cd1 O8 53.72(12) 6_665 6_665 ?
O2 Cd1 O8 112.38(13) . 6_665 ?
O5 Cd1 O8 123.11(14) . 6_665 ?
O3 Cd1 O6 74.39(12) 5_454 . ?
O7 Cd1 O6 99.03(11) 6_665 . ?
O2 Cd1 O6 149.93(13) . . ?
O5 Cd1 O6 52.11(12) . . ?
O8 Cd1 O6 84.31(14) 6_665 . ?
N4 Cd2 N1 174.55(17) 6_565 . ?
N4 Cd2 O2 89.92(16) 6_565 5_454 ?
N1 Cd2 O2 92.44(15) . 5_454 ?
N4 Cd2 O3 100.19(14) 6_565 5_454 ?
N1 Cd2 O3 83.41(14) . 5_454 ?
O2 Cd2 O3 112.78(12) 5_454 5_454 ?
N4 Cd2 O6 85.81(15) 6_565 . ?
N1 Cd2 O6 90.99(15) . . ?
O2 Cd2 O6 169.11(13) 5_454 . ?
O3 Cd2 O6 77.89(12) 5_454 . ?
N4 Cd2 O7 88.51(14) 6_565 . ?
N1 Cd2 O7 87.39(14) . . ?
O2 Cd2 O7 74.60(12) 5_454 . ?
O3 Cd2 O7 168.38(13) 5_454 . ?
O6 Cd2 O7 95.25(11) . . ?
C29 N1 C30 106.0(5) . . ?
C29 N1 Cd2 119.1(4) . . ?
C30 N1 Cd2 133.1(4) . . ?
C29 N2 C31 106.3(5) . . ?
C29 N2 C32 125.4(5) . . ?
C31 N2 C32 128.1(5) . . ?
C42 N3 C40 106.6(5) . . ?
C42 N3 C39 126.2(5) . . ?
C40 N3 C39 126.6(5) . . ?
C42 N4 C41 106.9(5) . . ?
C42 N4 Cd2 124.4(4) . 5_444 ?
C41 N4 Cd2 127.1(4) . 5_444 ?
C1 O2 Cd2 133.6(3) . 6_665 ?
C1 O2 Cd1 100.7(3) . . ?
Cd2 O2 Cd1 106.77(14) 6_665 . ?
C14 O3 Cd1 103.9(3) . 6_665 ?
C14 O3 Cd2 134.5(3) . 6_665 ?
Cd1 O3 Cd2 109.54(13) 6_665 6_665 ?
C15 O5 Cd1 97.6(3) . . ?
C15 O6 Cd2 117.2(3) . . ?
C15 O6 Cd1 88.2(3) . . ?
Cd2 O6 Cd1 97.99(11) . . ?
C28 O7 Cd1 94.7(3) . 5_454 ?
C28 O7 Cd2 126.1(3) . . ?
Cd1 O7 Cd2 104.19(13) 5_454 . ?
C28 O8 Cd1 89.7(4) . 5_454 ?
O1 C1 O2 121.7(5) . . ?
O1 C1 C2 118.6(5) . . ?
O2 C1 C2 119.4(5) . . ?
C3 C2 C7 118.5(5) . . ?
C3 C2 C1 117.4(5) . . ?
C7 C2 C1 123.7(5) . . ?
C4 C3 C2 121.8(5) . . ?
C4 C3 H3 119.1 . . ?
C2 C3 H3 119.1 . . ?
C3 C4 C5 119.9(6) . . ?
C3 C4 H4 120.1 . . ?
C5 C4 H4 120.1 . . ?
C4 C5 C6 119.5(5) . . ?
C4 C5 H5 120.3 . . ?
C6 C5 H5 120.3 . . ?
C7 C6 C5 122.4(5) . . ?
C7 C6 H6 118.8 . . ?
C5 C6 H6 118.8 . . ?
C6 C7 C2 117.9(5) . . ?
C6 C7 C8 118.7(4) . . ?
C2 C7 C8 122.7(4) . . ?
C9 C8 C13 118.1(5) . . ?
C9 C8 C7 118.8(5) . . ?
C13 C8 C7 122.2(4) . . ?
C10 C9 C8 122.5(5) . . ?
C10 C9 H9 118.7 . . ?
C8 C9 H9 118.7 . . ?
C9 C10 C11 118.8(5) . . ?
C9 C10 H10 120.6 . . ?
C11 C10 H10 120.6 . . ?
C12 C11 C10 119.8(5) . . ?
C12 C11 H11 120.1 . . ?
C10 C11 H11 120.1 . . ?
C11 C12 C13 121.0(5) . . ?
C11 C12 H12 119.5 . . ?
C13 C12 H12 119.5 . . ?
C12 C13 C8 119.7(5) . . ?
C12 C13 C14 116.4(4) . . ?
C8 C13 C14 123.8(4) . . ?
O4 C14 O3 122.1(5) . . ?
O4 C14 C13 121.0(5) . . ?
O3 C14 C13 116.6(4) . . ?
O6 C15 O5 121.2(5) . . ?
O6 C15 C16 120.1(5) . . ?
O5 C15 C16 118.6(5) . . ?
C17 C16 C21 119.6(5) . . ?
C17 C16 C15 117.9(5) . . ?
C21 C16 C15 122.4(5) . . ?
C18 C17 C16 121.3(5) . . ?
C18 C17 H17 119.4 . . ?
C16 C17 H17 119.4 . . ?
C19 C18 C17 119.6(5) . . ?
C19 C18 H18 120.2 . . ?
C17 C18 H18 120.2 . . ?
C18 C19 C20 120.1(6) . . ?
C18 C19 H19 119.9 . . ?
C20 C19 H19 119.9 . . ?
C19 C20 C21 121.7(6) . . ?
C19 C20 H20 119.2 . . ?
C21 C20 H20 119.2 . . ?
C16 C21 C20 117.6(5) . . ?
C16 C21 C22 124.5(5) . . ?
C20 C21 C22 117.6(5) . . ?
C23 C22 C27 119.4(5) . . ?
C23 C22 C21 116.7(5) . . ?
C27 C22 C21 123.2(5) . . ?
C24 C23 C22 120.5(5) . . ?
C24 C23 H23 119.8 . . ?
C22 C23 H23 119.8 . . ?
C25 C24 C23 120.0(6) . . ?
C25 C24 H24 120.0 . . ?
C23 C24 H24 120.0 . . ?
C24 C25 C26 120.0(6) . . ?
C24 C25 H25 120.0 . . ?
C26 C25 H25 120.0 . . ?
C27 C26 C25 120.3(5) . . ?
C27 C26 H26 119.8 . . ?
C25 C26 H26 119.8 . . ?
C26 C27 C22 119.6(5) . . ?
C26 C27 C28 117.2(5) . . ?
C22 C27 C28 123.0(5) . . ?
O8 C28 O7 121.3(5) . . ?
O8 C28 C27 120.4(5) . . ?
O7 C28 C27 118.2(5) . . ?
N1 C29 N2 111.7(5) . . ?
N1 C29 H29 124.2 . . ?
N2 C29 H29 124.2 . . ?
C31 C30 N1 108.4(5) . . ?
C31 C30 H30 125.8 . . ?
N1 C30 H30 125.8 . . ?
C30 C31 N2 107.6(5) . . ?
C30 C31 H31 126.2 . . ?
N2 C31 H31 126.2 . . ?
N2 C32 C33 114.2(4) . . ?
N2 C32 H32A 108.7 . . ?
C33 C32 H32A 108.7 . . ?
N2 C32 H32B 108.7 . . ?
C33 C32 H32B 108.7 . . ?
H32A C32 H32B 107.6 . . ?
C34 C33 C38 118.8(5) . . ?
C34 C33 C32 123.0(5) . . ?
C38 C33 C32 118.1(5) . . ?
C35 C34 C33 120.7(5) . . ?
C35 C34 H34 119.7 . . ?
C33 C34 H34 119.7 . . ?
C34 C35 C36 121.1(5) . . ?
C34 C35 H35 119.4 . . ?
C36 C35 H35 119.4 . . ?
C35 C36 C37 119.8(5) . . ?
C35 C36 H36 120.1 . . ?
C37 C36 H36 120.1 . . ?
C36 C37 C38 119.1(5) . . ?
C36 C37 C39 122.7(5) . . ?
C38 C37 C39 118.2(5) . . ?
C37 C38 C33 120.5(5) . . ?
C37 C38 H38 119.7 . . ?
C33 C38 H38 119.7 . . ?
N3 C39 C37 111.9(5) . . ?
N3 C39 H39A 109.2 . . ?
C37 C39 H39A 109.2 . . ?
N3 C39 H39B 109.2 . . ?
C37 C39 H39B 109.2 . . ?
H39A C39 H39B 107.9 . . ?
C41 C40 N3 107.1(5) . . ?
C41 C40 H40 126.4 . . ?
N3 C40 H40 126.4 . . ?
C40 C41 N4 108.0(6) . . ?
C40 C41 H41 126.0 . . ?
N4 C41 H41 126.0 . . ?
N4 C42 N3 111.3(5) . . ?
N4 C42 H42 124.3 . . ?
N3 C42 H42 124.3 . . ?

loop_
_geom_bond_atom_site_label_1
_geom_bond_atom_site_label_2
_geom_bond_distance
_geom_bond_site_symmetry_2
_geom_bond_publ_flag
Cd1 O3 2.243(4) 5_454 ?
Cd1 O7 2.356(3) 6_665 ?
Cd1 O2 2.356(4) . ?
Cd1 O5 2.368(4) . ?
Cd1 O8 2.488(4) 6_665 ?
Cd1 O6 2.579(4) . ?
Cd2 N4 2.234(5) 6_565 ?
Cd2 N1 2.265(4) . ?
Cd2 O2 2.310(4) 5_454 ?
Cd2 O3 2.311(4) 5_454 ?
Cd2 O6 2.347(4) . ?
Cd2 O7 2.391(3) . ?
N1 C29 1.309(6) . ?
N1 C30 1.368(6) . ?
N2 C29 1.336(6) . ?
N2 C31 1.355(7) . ?
N2 C32 1.458(6) . ?
N3 C42 1.344(6) . ?
N3 C40 1.365(7) . ?
N3 C39 1.456(7) . ?
N4 C42 1.300(6) . ?
N4 C41 1.375(7) . ?
N4 Cd2 2.234(5) 5_444 ?
O1 C1 1.243(6) . ?
O2 C1 1.257(6) . ?
O2 Cd2 2.309(4) 6_665 ?
O3 C14 1.280(6) . ?
O3 Cd1 2.243(4) 6_665 ?
O3 Cd2 2.311(4) 6_665 ?
O4 C14 1.234(5) . ?
O5 C15 1.263(6) . ?
O6 C15 1.240(6) . ?
O7 C28 1.280(6) . ?
O7 Cd1 2.356(3) 5_454 ?
O8 C28 1.234(6) . ?
O8 Cd1 2.488(4) 5_454 ?
C1 C2 1.498(7) . ?
C2 C3 1.398(7) . ?
C2 C7 1.411(6) . ?
C3 C4 1.361(7) . ?
C3 H3 0.9300 . ?
C4 C5 1.365(7) . ?
C4 H4 0.9300 . ?
C5 C6 1.382(6) . ?
C5 H5 0.9300 . ?
C6 C7 1.377(6) . ?
C6 H6 0.9300 . ?
C7 C8 1.486(6) . ?
C8 C9 1.386(6) . ?
C8 C13 1.406(6) . ?
C9 C10 1.377(7) . ?
C9 H9 0.9300 . ?
C10 C11 1.393(8) . ?
C10 H10 0.9300 . ?
C11 C12 1.383(7) . ?
C11 H11 0.9300 . ?
C12 C13 1.388(7) . ?
C12 H12 0.9300 . ?
C13 C14 1.504(7) . ?
C15 C16 1.511(7) . ?
C16 C17 1.390(7) . ?
C16 C21 1.398(7) . ?
C17 C18 1.379(7) . ?
C17 H17 0.9300 . ?
C18 C19 1.363(8) . ?
C18 H18 0.9300 . ?
C19 C20 1.375(7) . ?
C19 H19 0.9300 . ?
C20 C21 1.403(8) . ?
C20 H20 0.9300 . ?
C21 C22 1.499(7) . ?
C22 C23 1.387(7) . ?
C22 C27 1.392(7) . ?
C23 C24 1.378(7) . ?
C23 H23 0.9300 . ?
C24 C25 1.375(8) . ?
C24 H24 0.9300 . ?
C25 C26 1.384(7) . ?
C25 H25 0.9300 . ?
C26 C27 1.382(7) . ?
C26 H26 0.9300 . ?
C27 C28 1.508(7) . ?
C29 H29 0.9300 . ?
C30 C31 1.348(7) . ?
C30 H30 0.9300 . ?
C31 H31 0.9300 . ?
C32 C33 1.505(7) . ?
C32 H32A 0.9700 . ?
C32 H32B 0.9700 . ?
C33 C34 1.374(7) . ?
C33 C38 1.396(6) . ?
C34 C35 1.352(7) . ?
C34 H34 0.9300 . ?
C35 C36 1.376(7) . ?
C35 H35 0.9300 . ?
C36 C37 1.379(7) . ?
C36 H36 0.9300 . ?
C37 C38 1.385(7) . ?
C37 C39 1.510(7) . ?
C38 H38 0.9300 . ?
C39 H39A 0.9700 . ?
C39 H39B 0.9700 . ?
C40 C41 1.356(8) . ?
C40 H40 0.9300 . ?
C41 H41 0.9300 . ?
C42 H42 0.9300 . ?

loop_
_geom_torsion_atom_site_label_1
_geom_torsion_atom_site_label_2
_geom_torsion_atom_site_label_3
_geom_torsion_atom_site_label_4
_geom_torsion
_geom_torsion_site_symmetry_1
_geom_torsion_site_symmetry_2
_geom_torsion_site_symmetry_3
_geom_torsion_site_symmetry_4
_geom_torsion_publ_flag
N4 Cd2 N1 C29 -74.7(19) 6_565 . . . ?
O2 Cd2 N1 C29 41.0(4) 5_454 . . . ?
O3 Cd2 N1 C29 153.7(4) 5_454 . . . ?
O6 Cd2 N1 C29 -128.6(4) . . . . ?
O7 Cd2 N1 C29 -33.4(4) . . . . ?
N4 Cd2 N1 C30 123.1(17) 6_565 . . . ?
O2 Cd2 N1 C30 -121.2(5) 5_454 . . . ?
O3 Cd2 N1 C30 -8.6(5) 5_454 . . . ?
O6 Cd2 N1 C30 69.1(5) . . . . ?
O7 Cd2 N1 C30 164.3(5) . . . . ?
O3 Cd1 O2 C1 68.8(4) 5_454 . . . ?
O7 Cd1 O2 C1 -141.3(3) 6_665 . . . ?
O5 Cd1 O2 C1 -48.8(3) . . . . ?
O8 Cd1 O2 C1 179.9(3) 6_665 . . . ?
O6 Cd1 O2 C1 -60.3(4) . . . . ?
O3 Cd1 O2 Cd2 -148.90(13) 5_454 . . 6_665 ?
O7 Cd1 O2 Cd2 1.00(15) 6_665 . . 6_665 ?
O5 Cd1 O2 Cd2 93.42(17) . . . 6_665 ?
O8 Cd1 O2 Cd2 -37.8(2) 6_665 . . 6_665 ?
O6 Cd1 O2 Cd2 82.0(3) . . . 6_665 ?
O3 Cd1 O5 C15 49.5(4) 5_454 . . . ?
O7 Cd1 O5 C15 -103.0(3) 6_665 . . . ?
O2 Cd1 O5 C15 -177.9(3) . . . . ?
O8 Cd1 O5 C15 -54.0(4) 6_665 . . . ?
O6 Cd1 O5 C15 -5.1(3) . . . . ?
N4 Cd2 O6 C15 -163.4(4) 6_565 . . . ?
N1 Cd2 O6 C15 12.2(4) . . . . ?
O2 Cd2 O6 C15 -96.2(8) 5_454 . . . ?
O3 Cd2 O6 C15 95.2(4) 5_454 . . . ?
O7 Cd2 O6 C15 -75.3(4) . . . . ?
N4 Cd2 O6 Cd1 104.45(16) 6_565 . . . ?
N1 Cd2 O6 Cd1 -79.97(15) . . . . ?
O2 Cd2 O6 Cd1 171.6(7) 5_454 . . . ?
O3 Cd2 O6 Cd1 3.07(13) 5_454 . . . ?
O7 Cd2 O6 Cd1 -167.44(13) . . . . ?
O3 Cd1 O6 C15 -120.4(3) 5_454 . . . ?
O7 Cd1 O6 C15 94.0(3) 6_665 . . . ?
O2 Cd1 O6 C15 19.5(4) . . . . ?
O5 Cd1 O6 C15 5.2(3) . . . . ?
O8 Cd1 O6 C15 145.8(3) 6_665 . . . ?
O3 Cd1 O6 Cd2 -3.22(13) 5_454 . . . ?
O7 Cd1 O6 Cd2 -148.81(14) 6_665 . . . ?
O2 Cd1 O6 Cd2 136.7(2) . . . . ?
O5 Cd1 O6 Cd2 122.4(2) . . . . ?
O8 Cd1 O6 Cd2 -96.97(15) 6_665 . . . ?
N4 Cd2 O7 C28 17.4(4) 6_565 . . . ?
N1 Cd2 O7 C28 -159.0(4) . . . . ?
O2 Cd2 O7 C28 107.8(4) 5_454 . . . ?
O3 Cd2 O7 C28 -121.4(7) 5_454 . . . ?
O6 Cd2 O7 C28 -68.2(4) . . . . ?
N4 Cd2 O7 Cd1 -89.36(17) 6_565 . . 5_454 ?
N1 Cd2 O7 Cd1 94.23(16) . . . 5_454 ?
O2 Cd2 O7 Cd1 0.97(14) 5_454 . . 5_454 ?
O3 Cd2 O7 Cd1 131.8(6) 5_454 . . 5_454 ?
O6 Cd2 O7 Cd1 -175.01(15) . . . 5_454 ?
Cd2 O2 C1 O1 -149.5(4) 6_665 . . . ?
Cd1 O2 C1 O1 -23.5(6) . . . . ?
Cd2 O2 C1 C2 24.0(8) 6_665 . . . ?
Cd1 O2 C1 C2 150.0(4) . . . . ?
O1 C1 C2 C3 42.8(7) . . . . ?
O2 C1 C2 C3 -130.9(5) . . . . ?
O1 C1 C2 C7 -143.7(5) . . . . ?
O2 C1 C2 C7 42.6(8) . . . . ?
C7 C2 C3 C4 -2.3(8) . . . . ?
C1 C2 C3 C4 171.6(5) . . . . ?
C2 C3 C4 C5 0.5(9) . . . . ?
C3 C4 C5 C6 1.2(9) . . . . ?
C4 C5 C6 C7 -1.1(9) . . . . ?
C5 C6 C7 C2 -0.7(8) . . . . ?
C5 C6 C7 C8 170.1(5) . . . . ?
C3 C2 C7 C6 2.3(7) . . . . ?
C1 C2 C7 C6 -171.1(5) . . . . ?
C3 C2 C7 C8 -168.1(5) . . . . ?
C1 C2 C7 C8 18.5(8) . . . . ?
C6 C7 C8 C9 -116.4(5) . . . . ?
C2 C7 C8 C9 53.9(7) . . . . ?
C6 C7 C8 C13 53.0(7) . . . . ?
C2 C7 C8 C13 -136.7(5) . . . . ?
C13 C8 C9 C10 0.4(8) . . . . ?
C7 C8 C9 C10 170.2(5) . . . . ?
C8 C9 C10 C11 -2.6(9) . . . . ?
C9 C10 C11 C12 2.9(9) . . . . ?
C10 C11 C12 C13 -1.1(9) . . . . ?
C11 C12 C13 C8 -1.2(8) . . . . ?
C11 C12 C13 C14 175.3(5) . . . . ?
C9 C8 C13 C12 1.5(7) . . . . ?
C7 C8 C13 C12 -167.9(5) . . . . ?
C9 C8 C13 C14 -174.6(4) . . . . ?
C7 C8 C13 C14 15.9(7) . . . . ?
Cd1 O3 C14 O4 -20.1(6) 6_665 . . . ?
Cd2 O3 C14 O4 -156.6(4) 6_665 . . . ?
Cd1 O3 C14 C13 153.7(3) 6_665 . . . ?
Cd2 O3 C14 C13 17.2(7) 6_665 . . . ?
C12 C13 C14 O4 47.6(7) . . . . ?
C8 C13 C14 O4 -136.1(5) . . . . ?
C12 C13 C14 O3 -126.3(5) . . . . ?
C8 C13 C14 O3 50.0(7) . . . . ?
Cd2 O6 C15 O5 -107.1(5) . . . . ?
Cd1 O6 C15 O5 -9.0(5) . . . . ?
Cd2 O6 C15 C16 68.9(6) . . . . ?
Cd1 O6 C15 C16 167.0(4) . . . . ?
Cd1 O5 C15 O6 9.9(6) . . . . ?
Cd1 O5 C15 C16 -166.2(4) . . . . ?
O6 C15 C16 C17 -153.3(5) . . . . ?
O5 C15 C16 C17 22.8(7) . . . . ?
O6 C15 C16 C21 21.5(8) . . . . ?
O5 C15 C16 C21 -162.4(5) . . . . ?
C21 C16 C17 C18 -0.2(8) . . . . ?
C15 C16 C17 C18 174.8(5) . . . . ?
C16 C17 C18 C19 -2.5(8) . . . . ?
C17 C18 C19 C20 1.9(9) . . . . ?
C18 C19 C20 C21 1.6(9) . . . . ?
C17 C16 C21 C20 3.5(7) . . . . ?
C15 C16 C21 C20 -171.2(5) . . . . ?
C17 C16 C21 C22 -170.6(5) . . . . ?
C15 C16 C21 C22 14.6(8) . . . . ?
C19 C20 C21 C16 -4.2(8) . . . . ?
C19 C20 C21 C22 170.3(5) . . . . ?
C16 C21 C22 C23 66.8(7) . . . . ?
C20 C21 C22 C23 -107.4(6) . . . . ?
C16 C21 C22 C27 -122.9(6) . . . . ?
C20 C21 C22 C27 63.0(7) . . . . ?
C27 C22 C23 C24 -0.4(8) . . . . ?
C21 C22 C23 C24 170.3(5) . . . . ?
C22 C23 C24 C25 -1.2(9) . . . . ?
C23 C24 C25 C26 1.3(9) . . . . ?
C24 C25 C26 C27 0.2(9) . . . . ?
C25 C26 C27 C22 -1.8(8) . . . . ?
C25 C26 C27 C28 172.8(5) . . . . ?
C23 C22 C27 C26 1.9(8) . . . . ?
C21 C22 C27 C26 -168.2(5) . . . . ?
C23 C22 C27 C28 -172.4(5) . . . . ?
C21 C22 C27 C28 17.5(8) . . . . ?
Cd1 O8 C28 O7 7.2(5) 5_454 . . . ?
Cd1 O8 C28 C27 -168.4(4) 5_454 . . . ?
Cd1 O7 C28 O8 -7.6(6) 5_454 . . . ?
Cd2 O7 C28 O8 -119.0(5) . . . . ?
Cd1 O7 C28 C27 168.1(4) 5_454 . . . ?
Cd2 O7 C28 C27 56.7(6) . . . . ?
C26 C27 C28 O8 30.6(8) . . . . ?
C22 C27 C28 O8 -155.0(5) . . . . ?
C26 C27 C28 O7 -145.1(5) . . . . ?
C22 C27 C28 O7 29.3(8) . . . . ?
C30 N1 C29 N2 0.9(6) . . . . ?
Cd2 N1 C29 N2 -165.7(3) . . . . ?
C31 N2 C29 N1 -1.1(6) . . . . ?
C32 N2 C29 N1 173.7(5) . . . . ?
C29 N1 C30 C31 -0.4(6) . . . . ?
Cd2 N1 C30 C31 163.5(4) . . . . ?
N1 C30 C31 N2 -0.2(7) . . . . ?
C29 N2 C31 C30 0.7(7) . . . . ?
C32 N2 C31 C30 -173.8(5) . . . . ?
C29 N2 C32 C33 100.5(6) . . . . ?
C31 N2 C32 C33 -85.9(7) . . . . ?
N2 C32 C33 C34 -50.3(7) . . . . ?
N2 C32 C33 C38 133.5(5) . . . . ?
C38 C33 C34 C35 0.5(8) . . . . ?
C32 C33 C34 C35 -175.7(5) . . . . ?
C33 C34 C35 C36 -0.6(9) . . . . ?
C34 C35 C36 C37 1.4(8) . . . . ?
C35 C36 C37 C38 -2.0(8) . . . . ?
C35 C36 C37 C39 177.3(5) . . . . ?
C36 C37 C38 C33 1.9(8) . . . . ?
C39 C37 C38 C33 -177.4(5) . . . . ?
C34 C33 C38 C37 -1.2(8) . . . . ?
C32 C33 C38 C37 175.2(5) . . . . ?
C42 N3 C39 C37 -108.4(6) . . . . ?
C40 N3 C39 C37 62.0(8) . . . . ?
C36 C37 C39 N3 -133.5(6) . . . . ?
C38 C37 C39 N3 45.8(7) . . . . ?
C42 N3 C40 C41 -1.5(7) . . . . ?
C39 N3 C40 C41 -173.4(5) . . . . ?
N3 C40 C41 N4 1.4(7) . . . . ?
C42 N4 C41 C40 -0.8(7) . . . . ?
Cd2 N4 C41 C40 -167.1(4) 5_444 . . . ?
C41 N4 C42 N3 -0.2(6) . . . . ?
Cd2 N4 C42 N3 166.6(3) 5_444 . . . ?
C40 N3 C42 N4 1.1(6) . . . . ?
C39 N3 C42 N4 173.0(5) . . . . ?
